data_4347336
loop_
_publ_author_name
'Mondal, Prasenjit'
'Chatterjee, Madhumita'
'Paretzki, Alexa'
'Beyer, Katharina'
'Kaim, Wolfgang'
'Lahiri, Goutam Kumar'

_publ_section_title
;
 Noninnocence of Indigo: Dehydroindigo Anions as Bridging Electron-Donor
 Ligands in Diruthenium Complexes.
;
_journal_issue 6
_journal_name_full 'Inorganic chemistry'
_journal_page_first 3105
_journal_page_last 3116
_journal_paper_doi 10.1021/acs.inorgchem.6b00038
_journal_volume 55
_journal_year 2016
_chemical_formula_sum 'C61 H46 Cl4 N14 O10 Ru2'
_chemical_formula_weight 1479.06
_space_group_IT_number 14
_space_group_name_Hall '-P 2ybc'
_space_group_name_H-M_alt 'P 1 21/c 1'
_symmetry_cell_setting monoclinic
_symmetry_space_group_name_H-M 'P 1 21/c 1'
_atom_sites_solution_hydrogens geom
_atom_sites_solution_primary direct
_atom_sites_solution_secondary difmap
_audit_creation_method SHELXL-97
_cell_angle_alpha 90.00
_cell_angle_beta 92.677(4)
_cell_angle_gamma 90.00
_cell_formula_units_Z 4
_cell_length_a 14.805(3)
_cell_length_b 20.504(4)
_cell_length_c 20.065(5)
_cell_measurement_reflns_used 10157
_cell_measurement_temperature 100(2)
_cell_measurement_theta_max 29.2
_cell_measurement_theta_min 3.0
_cell_volume 6084(2)
_computing_structure_refinement 'SHELXL-97 (Sheldrick, 2008)'
_computing_structure_solution 'SHELXS-97 (Sheldrick, 2008)'
_diffrn_ambient_temperature 100(2)
_diffrn_measured_fraction_theta_full 0.997
_diffrn_measured_fraction_theta_max 0.997
_diffrn_measurement_device_type 'Rigaku Saturn724+ (4x4 bin mode)'
_diffrn_measurement_method 'profile data from \w-scans'
_diffrn_radiation_monochromator graphite
_diffrn_radiation_source 'fine-focus sealed tube'
_diffrn_radiation_type MoK\a
_diffrn_radiation_wavelength 0.71075
_diffrn_reflns_av_R_equivalents 0.0508
_diffrn_reflns_av_sigmaI/netI 0.0481
_diffrn_reflns_limit_h_max 17
_diffrn_reflns_limit_h_min -17
_diffrn_reflns_limit_k_max 22
_diffrn_reflns_limit_k_min -24
_diffrn_reflns_limit_l_max 21
_diffrn_reflns_limit_l_min -23
_diffrn_reflns_number 39002
_diffrn_reflns_theta_full 25.00
_diffrn_reflns_theta_max 25.00
_diffrn_reflns_theta_min 3.06
_exptl_absorpt_coefficient_mu 0.744
_exptl_absorpt_correction_T_max 0.9429
_exptl_absorpt_correction_T_min 0.7859
_exptl_absorpt_correction_type numerical
_exptl_absorpt_process_details 'Busing, W. R.; Levy, H. A. Acta Crystallogr. 1957, 10, 180-182'
_exptl_crystal_colour violet
_exptl_crystal_density_diffrn 1.615
_exptl_crystal_density_method 'not measured'
_exptl_crystal_description box
_exptl_crystal_F_000 2984
_exptl_crystal_size_max 0.34
_exptl_crystal_size_mid 0.11
_exptl_crystal_size_min 0.08
_refine_diff_density_max 2.319
_refine_diff_density_min -1.676
_refine_diff_density_rms 0.129
_refine_ls_extinction_method none
_refine_ls_goodness_of_fit_ref 1.046
_refine_ls_hydrogen_treatment mixed
_refine_ls_matrix_type full
_refine_ls_number_parameters 820
_refine_ls_number_reflns 10667
_refine_ls_number_restraints 12
_refine_ls_restrained_S_all 1.047
_refine_ls_R_factor_all 0.0672
_refine_ls_R_factor_gt 0.0608
_refine_ls_shift/su_max 0.001
_refine_ls_shift/su_mean 0.000
_refine_ls_structure_factor_coef Fsqd
_refine_ls_weighting_details 'calc w=1/[\s^2^(Fo^2^)+(0.0707P)^2^+33.3606P] where P=(Fo^2^+2Fc^2^)/3'
_refine_ls_weighting_scheme calc
_refine_ls_wR_factor_gt 0.1502
_refine_ls_wR_factor_ref 0.1555
_reflns_number_gt 9545
_reflns_number_total 10667
_reflns_threshold_expression >2sigma(I)
_cod_data_source_file ic6b00038_si_003.cif
_cod_data_source_block '[2](ClO4)2'
_cod_original_sg_symbol_H-M P21/c
_cod_database_code 4347336

loop_
_symmetry_equiv_pos_as_xyz
'x, y, z'
'-x, y+1/2, -z+1/2'
'-x, -y, -z'
'x, -y-1/2, z-1/2'

loop_
_atom_site_label
_atom_site_type_symbol
_atom_site_fract_x
_atom_site_fract_y
_atom_site_fract_z
_atom_site_U_iso_or_equiv
_atom_site_adp_type
_atom_site_occupancy
_atom_site_symmetry_multiplicity
_atom_site_calc_flag
_atom_site_refinement_flags
Ru2 Ru 0.18670(2) 0.094636(18) 0.711397(19) 0.01631(12) Uani 1 1 d .
Ru1 Ru 0.35293(3) 0.372649(18) 0.78473(2) 0.01740(12) Uani 1 1 d .
Cl1 Cl -0.23094(10) 0.33513(9) 0.49922(9) 0.0455(4) Uani 1 1 d .
Cl2 Cl 0.30297(11) 0.18601(10) 0.99574(7) 0.0487(4) Uani 1 1 d .
Cl4 Cl 0.8069(2) 0.28415(10) 0.77412(13) 0.0854(8) Uani 1 1 d .
Cl3 Cl 0.74107(19) 0.15680(13) 0.72894(15) 0.0905(8) Uani 1 1 d .
O1 O 0.2473(2) 0.33043(16) 0.83145(18) 0.0228(8) Uani 1 1 d .
O2 O 0.3125(2) 0.12438(15) 0.68272(17) 0.0195(7) Uani 1 1 d .
N1 N 0.3683(3) 0.2871(2) 0.7297(2) 0.0193(9) Uani 1 1 d .
N11 N 0.2075(3) 0.00673(19) 0.6644(2) 0.0182(9) Uani 1 1 d .
N2 N 0.1814(3) 0.17433(19) 0.7737(2) 0.0181(8) Uani 1 1 d .
N9 N 0.2549(3) 0.0400(2) 0.7823(2) 0.0199(9) Uani 1 1 d .
N5 N 0.4595(3) 0.42539(19) 0.7610(2) 0.0185(8) Uani 1 1 d .
N12 N 0.1133(3) 0.1544(2) 0.6471(2) 0.0209(9) Uani 1 1 d .
N3 N 0.4538(3) 0.33765(19) 0.8471(2) 0.0202(9) Uani 1 1 d .
N6 N 0.2598(3) 0.4154(2) 0.7197(2) 0.0233(9) Uani 1 1 d .
N8 N 0.3133(3) 0.4536(2) 0.8341(2) 0.0205(9) Uani 1 1 d .
N4 N 0.5357(3) 0.4206(2) 0.7958(2) 0.0211(9) Uani 1 1 d .
N14 N 0.0621(3) 0.0636(2) 0.7181(2) 0.0210(9) Uani 1 1 d .
N10 N 0.2462(3) -0.0397(2) 0.6976(2) 0.0232(9) Uani 1 1 d .
N7 N 0.2581(3) 0.4942(2) 0.8058(2) 0.0260(10) Uani 1 1 d .
C1 C 0.3130(3) 0.2333(2) 0.7327(2) 0.0147(9) Uani 1 1 d .
O6 O -0.3249(3) 0.3402(2) 0.5019(2) 0.0457(11) Uani 1 1 d .
N13 N -0.0058(3) 0.0953(2) 0.6900(2) 0.0262(10) Uani 1 1 d .
C9 C 0.2377(3) 0.2270(2) 0.7713(2) 0.0171(10) Uani 1 1 d .
C3 C 0.4311(3) 0.2033(2) 0.6684(2) 0.0170(10) Uani 1 1 d .
C8 C 0.4403(3) 0.2682(2) 0.6912(2) 0.0183(10) Uani 1 1 d .
C10 C 0.2103(3) 0.2756(2) 0.8199(2) 0.0169(10) Uani 1 1 d .
C11 C 0.1343(3) 0.2492(2) 0.8513(2) 0.0200(10) Uani 1 1 d .
C56 C 0.5348(3) 0.3685(2) 0.8401(3) 0.0212(11) Uani 1 1 d .
C2 C 0.3483(3) 0.1801(2) 0.6927(2) 0.0177(10) Uani 1 1 d .
C7 C 0.5151(4) 0.3046(3) 0.6726(3) 0.0260(12) Uani 1 1 d .
H7 H 0.5222 0.3487 0.6864 0.031 Uiso 1 1 calc R
C16 C 0.1185(3) 0.1876(3) 0.8222(2) 0.0218(11) Uani 1 1 d .
C39 C 0.3414(3) 0.4707(2) 0.9012(3) 0.0216(11) Uani 1 1 d .
C23 C 0.2730(3) -0.0218(2) 0.7625(3) 0.0210(10) Uani 1 1 d .
C50 C 0.4568(3) 0.4801(2) 0.7160(3) 0.0216(11) Uani 1 1 d .
C40 C 0.3467(4) 0.4210(3) 0.9483(3) 0.0259(11) Uani 1 1 d .
H40 H 0.3350 0.3771 0.9356 0.031 Uiso 1 1 calc R
O10 O 0.3478(5) 0.1710(3) 0.9380(3) 0.077(2) Uani 1 1 d .
C4 C 0.4959(3) 0.1743(2) 0.6290(3) 0.0225(11) Uani 1 1 d .
H4 H 0.4890 0.1305 0.6142 0.027 Uiso 1 1 calc R
C28 C 0.0370(3) -0.0007(3) 0.7399(3) 0.0254(11) Uani 1 1 d .
C17 C 0.1737(3) -0.0131(3) 0.5992(3) 0.0231(11) Uani 1 1 d .
C24 C 0.3130(3) -0.0679(3) 0.8048(3) 0.0264(12) Uani 1 1 d .
H24 H 0.3229 -0.1112 0.7900 0.032 Uiso 1 1 calc R
C51 C 0.4912(4) 0.5405(3) 0.7373(3) 0.0282(12) Uani 1 1 d .
H51 H 0.5175 0.5457 0.7810 0.034 Uiso 1 1 calc R
C44 C 0.3596(4) 0.5353(3) 0.9176(3) 0.0293(12) Uani 1 1 d .
H44 H 0.3554 0.5686 0.8847 0.035 Uiso 1 1 calc R
C59 C 0.5276(4) 0.2662(3) 0.9256(3) 0.0292(12) Uani 1 1 d .
H59 H 0.5237 0.2305 0.9556 0.035 Uiso 1 1 calc R
C60 C 0.4521(4) 0.2868(2) 0.8895(3) 0.0243(11) Uani 1 1 d .
H60 H 0.3966 0.2645 0.8945 0.029 Uiso 1 1 calc R
C58 C 0.6101(4) 0.2976(3) 0.9183(3) 0.0274(12) Uani 1 1 d .
H58 H 0.6630 0.2836 0.9429 0.033 Uiso 1 1 calc R
C38 C 0.1423(4) 0.2034(3) 0.6088(3) 0.0285(12) Uani 1 1 d .
H38 H 0.2049 0.2065 0.6009 0.034 Uiso 1 1 calc R
C6 C 0.5784(4) 0.2753(3) 0.6340(3) 0.0261(12) Uani 1 1 d .
H6 H 0.6297 0.2998 0.6219 0.031 Uiso 1 1 calc R
C34 C 0.0227(3) 0.1495(3) 0.6554(3) 0.0257(11) Uani 1 1 d .
C18 C 0.1618(4) 0.0340(3) 0.5500(3) 0.0263(11) Uani 1 1 d .
H18 H 0.1727 0.0787 0.5601 0.032 Uiso 1 1 calc R
C57 C 0.6134(3) 0.3496(3) 0.8747(3) 0.0242(11) Uani 1 1 d .
H57 H 0.6686 0.3719 0.8687 0.029 Uiso 1 1 calc R
C15 C 0.0473(4) 0.1495(3) 0.8433(3) 0.0341(14) Uani 1 1 d .
H15 H 0.0374 0.1068 0.8261 0.041 Uiso 1 1 calc R
C45 C 0.2300(4) 0.4743(3) 0.7411(3) 0.0268(12) Uani 1 1 d .
O7 O 0.2154(3) 0.1546(3) 0.9907(3) 0.0662(16) Uani 1 1 d .
C12 C 0.0785(3) 0.2735(3) 0.9002(3) 0.0258(11) Uani 1 1 d .
H12 H 0.0906 0.3146 0.9206 0.031 Uiso 1 1 calc R
C41 C 0.3693(4) 0.4370(3) 1.0141(3) 0.0294(12) Uani 1 1 d .
H41 H 0.3717 0.4040 1.0473 0.035 Uiso 1 1 calc R
C27 C 0.2812(4) 0.0578(3) 0.8441(3) 0.0255(11) Uani 1 1 d .
H27 H 0.2706 0.1013 0.8581 0.031 Uiso 1 1 calc R
C55 C 0.4210(4) 0.4714(3) 0.6517(3) 0.0269(12) Uani 1 1 d .
H55 H 0.3999 0.4297 0.6374 0.032 Uiso 1 1 calc R
C46 C 0.1735(4) 0.5143(3) 0.7030(3) 0.0366(14) Uani 1 1 d .
H46 H 0.1540 0.5551 0.7199 0.044 Uiso 1 1 calc R
C49 C 0.2295(4) 0.3951(3) 0.6593(3) 0.0289(12) Uani 1 1 d .
H49 H 0.2471 0.3533 0.6440 0.035 Uiso 1 1 calc R
C5 C 0.5695(3) 0.2105(3) 0.6120(3) 0.0253(11) Uani 1 1 d .
H5 H 0.6142 0.1918 0.5855 0.030 Uiso 1 1 calc R
O5 O -0.2010(4) 0.2747(3) 0.4802(4) 0.102(3) Uani 1 1 d .
C33 C 0.0724(4) -0.0255(3) 0.7998(3) 0.0307(13) Uani 1 1 d .
H33 H 0.1101 0.0004 0.8288 0.037 Uiso 1 1 calc R
C22 C 0.1539(4) -0.0786(3) 0.5854(3) 0.0288(12) Uani 1 1 d .
H22 H 0.1593 -0.1106 0.6196 0.035 Uiso 1 1 calc R
C21 C 0.1264(4) -0.0957(3) 0.5213(3) 0.0363(14) Uani 1 1 d .
H21 H 0.1140 -0.1402 0.5111 0.044 Uiso 1 1 calc R
C42 C 0.3885(4) 0.5012(3) 1.0316(3) 0.0341(13) Uani 1 1 d .
H42 H 0.4046 0.5119 1.0766 0.041 Uiso 1 1 calc R
C26 C 0.3239(4) 0.0144(3) 0.8887(3) 0.0311(13) Uani 1 1 d .
H26 H 0.3430 0.0285 0.9322 0.037 Uiso 1 1 calc R
C37 C 0.0839(4) 0.2489(3) 0.5807(3) 0.0357(14) Uani 1 1 d .
H37 H 0.1063 0.2830 0.5539 0.043 Uiso 1 1 calc R
C25 C 0.3383(4) -0.0490(3) 0.8695(3) 0.0312(13) Uani 1 1 d .
H25 H 0.3652 -0.0795 0.9001 0.037 Uiso 1 1 calc R
C43 C 0.3841(4) 0.5496(3) 0.9837(3) 0.0341(13) Uani 1 1 d .
H43 H 0.3981 0.5933 0.9961 0.041 Uiso 1 1 calc R
C14 C -0.0085(4) 0.1758(3) 0.8899(3) 0.0393(15) Uani 1 1 d .
H14 H -0.0588 0.1509 0.9032 0.047 Uiso 1 1 calc R
C19 C 0.1339(4) 0.0153(3) 0.4857(3) 0.0312(13) Uani 1 1 d .
H19 H 0.1266 0.0472 0.4516 0.037 Uiso 1 1 calc R
C52 C 0.4861(4) 0.5924(3) 0.6934(3) 0.0407(15) Uani 1 1 d .
H52 H 0.5085 0.6339 0.7073 0.049 Uiso 1 1 calc R
C13 C 0.0061(4) 0.2368(3) 0.9179(3) 0.0306(13) Uani 1 1 d .
H13 H -0.0341 0.2533 0.9493 0.037 Uiso 1 1 calc R
C29 C -0.0198(4) -0.0383(3) 0.6973(3) 0.0333(13) Uani 1 1 d .
H29 H -0.0439 -0.0205 0.6565 0.040 Uiso 1 1 calc R
C20 C 0.1167(4) -0.0496(3) 0.4715(3) 0.0366(14) Uani 1 1 d .
H20 H 0.0982 -0.0624 0.4274 0.044 Uiso 1 1 calc R
C54 C 0.4160(4) 0.5241(3) 0.6085(3) 0.0375(14) Uani 1 1 d .
H54 H 0.3902 0.5189 0.5646 0.045 Uiso 1 1 calc R
C47 C 0.1457(4) 0.4938(3) 0.6397(3) 0.0428(16) Uani 1 1 d .
H47 H 0.1085 0.5207 0.6112 0.051 Uiso 1 1 calc R
C53 C 0.4488(5) 0.5847(3) 0.6295(3) 0.0437(16) Uani 1 1 d .
H53 H 0.4456 0.6209 0.5999 0.052 Uiso 1 1 calc R
C35 C -0.0385(4) 0.1950(3) 0.6288(3) 0.0342(13) Uani 1 1 d .
H35 H -0.1011 0.1912 0.6364 0.041 Uiso 1 1 calc R
C36 C -0.0079(4) 0.2450(3) 0.5918(3) 0.0379(15) Uani 1 1 d .
H36 H -0.0487 0.2768 0.5737 0.046 Uiso 1 1 calc R
C31 C -0.0041(5) -0.1268(3) 0.7733(4) 0.0451(17) Uani 1 1 d .
H31 H -0.0167 -0.1708 0.7842 0.054 Uiso 1 1 calc R
C30 C -0.0403(5) -0.1009(3) 0.7153(4) 0.0445(17) Uani 1 1 d .
H30 H -0.0800 -0.1264 0.6873 0.053 Uiso 1 1 calc R
C48 C 0.1735(4) 0.4331(3) 0.6189(3) 0.0408(15) Uani 1 1 d .
H48 H 0.1537 0.4174 0.5762 0.049 Uiso 1 1 calc R
C32 C 0.0510(4) -0.0897(3) 0.8163(3) 0.0394(15) Uani 1 1 d .
H32 H 0.0742 -0.1080 0.8571 0.047 Uiso 1 1 calc R
O9 O 0.2929(5) 0.2567(3) 0.9957(5) 0.122(3) Uani 1 1 d .
O8 O 0.3518(6) 0.1683(7) 1.0509(4) 0.174(6) Uani 1 1 d .
O4 O -0.1933(7) 0.3475(5) 0.5623(5) 0.145(3) Uani 1 1 d U
O3 O -0.2052(11) 0.3829(7) 0.4523(8) 0.210(6) Uani 1 1 d U
C61 C 0.7226(9) 0.2079(7) 0.7816(6) 0.145(7) Uani 1 1 d .
H61A H 0.7308 0.1882 0.8266 0.174 Uiso 1 1 calc R
H61B H 0.6592 0.2230 0.7758 0.174 Uiso 1 1 calc R

loop_
_atom_site_aniso_label
_atom_site_aniso_U_11
_atom_site_aniso_U_22
_atom_site_aniso_U_33
_atom_site_aniso_U_23
_atom_site_aniso_U_13
_atom_site_aniso_U_12
Ru2 0.0143(2) 0.0147(2) 0.0201(2) -0.00173(15) 0.00224(15) -0.00247(14)
Ru1 0.0184(2) 0.0128(2) 0.0216(2) -0.00266(15) 0.00684(15) -0.00125(15)
Cl1 0.0252(7) 0.0596(10) 0.0523(10) -0.0105(8) 0.0074(7) -0.0053(7)
Cl2 0.0360(8) 0.0852(13) 0.0253(7) 0.0091(8) 0.0056(6) -0.0075(8)
Cl4 0.128(2) 0.0408(11) 0.0891(17) -0.0067(11) 0.0294(15) 0.0015(12)
Cl3 0.0891(18) 0.0731(16) 0.106(2) 0.0051(15) -0.0250(15) -0.0059(13)
O1 0.0220(18) 0.0179(18) 0.0292(19) -0.0065(15) 0.0096(15) -0.0030(14)
O2 0.0204(17) 0.0140(17) 0.0243(18) -0.0047(14) 0.0038(14) -0.0030(13)
N1 0.019(2) 0.019(2) 0.020(2) 0.0001(17) 0.0081(16) -0.0021(16)
N11 0.0152(19) 0.017(2) 0.023(2) 0.0009(17) 0.0057(16) -0.0006(16)
N2 0.0154(19) 0.018(2) 0.021(2) -0.0036(17) 0.0060(16) -0.0003(16)
N9 0.0141(19) 0.022(2) 0.024(2) -0.0020(18) 0.0023(16) -0.0042(16)
N5 0.023(2) 0.016(2) 0.017(2) -0.0031(17) 0.0051(16) 0.0003(17)
N12 0.023(2) 0.019(2) 0.021(2) -0.0051(18) -0.0006(17) 0.0003(17)
N3 0.021(2) 0.017(2) 0.023(2) 0.0002(18) 0.0096(17) 0.0013(16)
N6 0.023(2) 0.020(2) 0.027(2) -0.0043(19) 0.0077(18) 0.0002(17)
N8 0.021(2) 0.017(2) 0.023(2) -0.0019(18) 0.0083(17) -0.0033(17)
N4 0.022(2) 0.018(2) 0.023(2) 0.0001(18) 0.0032(17) -0.0002(17)
N14 0.019(2) 0.019(2) 0.025(2) -0.0033(18) 0.0055(17) -0.0008(17)
N10 0.021(2) 0.020(2) 0.029(2) -0.0001(19) 0.0045(18) 0.0007(17)
N7 0.025(2) 0.024(2) 0.029(2) -0.002(2) 0.0066(19) 0.0028(19)
C1 0.012(2) 0.015(2) 0.018(2) 0.0011(19) 0.0021(17) 0.0008(17)
O6 0.032(2) 0.064(3) 0.040(3) -0.005(2) 0.0027(19) 0.005(2)
N13 0.020(2) 0.026(2) 0.032(3) -0.001(2) -0.0006(19) 0.0017(18)
C9 0.017(2) 0.017(2) 0.017(2) -0.0013(19) 0.0015(18) -0.0001(19)
C3 0.014(2) 0.016(2) 0.021(2) -0.0002(19) 0.0031(18) 0.0000(18)
C8 0.018(2) 0.021(3) 0.017(2) 0.000(2) 0.0061(18) -0.0010(19)
C10 0.018(2) 0.016(2) 0.017(2) 0.0024(19) 0.0028(18) 0.0031(19)
C11 0.018(2) 0.020(3) 0.022(3) 0.001(2) 0.0020(19) 0.0012(19)
C56 0.025(3) 0.018(3) 0.022(3) -0.004(2) 0.005(2) 0.000(2)
C2 0.020(2) 0.018(2) 0.014(2) 0.0010(19) -0.0003(18) 0.0025(19)
C7 0.026(3) 0.019(3) 0.034(3) -0.005(2) 0.012(2) -0.005(2)
C16 0.017(2) 0.027(3) 0.022(3) -0.002(2) 0.007(2) 0.000(2)
C39 0.019(2) 0.024(3) 0.023(3) -0.004(2) 0.0087(19) 0.001(2)
C23 0.016(2) 0.021(3) 0.026(3) 0.001(2) 0.006(2) 0.0028(19)
C50 0.020(2) 0.018(2) 0.026(3) 0.003(2) 0.005(2) -0.001(2)
C40 0.026(3) 0.021(3) 0.032(3) -0.001(2) 0.009(2) 0.001(2)
O10 0.117(5) 0.047(3) 0.071(4) -0.024(3) 0.056(4) -0.045(3)
C4 0.023(3) 0.019(3) 0.025(3) -0.002(2) 0.007(2) 0.002(2)
C28 0.017(2) 0.026(3) 0.035(3) -0.006(2) 0.009(2) -0.003(2)
C17 0.020(2) 0.024(3) 0.026(3) -0.006(2) 0.003(2) 0.000(2)
C24 0.027(3) 0.021(3) 0.032(3) 0.003(2) 0.008(2) 0.002(2)
C51 0.031(3) 0.021(3) 0.032(3) 0.001(2) -0.002(2) -0.003(2)
C44 0.026(3) 0.027(3) 0.035(3) -0.003(2) 0.005(2) -0.002(2)
C59 0.036(3) 0.021(3) 0.031(3) 0.005(2) 0.007(2) 0.004(2)
C60 0.027(3) 0.018(3) 0.029(3) 0.001(2) 0.007(2) -0.002(2)
C58 0.031(3) 0.026(3) 0.025(3) 0.000(2) 0.002(2) 0.005(2)
C38 0.040(3) 0.022(3) 0.024(3) -0.004(2) -0.003(2) -0.004(2)
C6 0.026(3) 0.026(3) 0.028(3) -0.003(2) 0.011(2) -0.008(2)
C34 0.023(3) 0.024(3) 0.029(3) -0.005(2) -0.005(2) 0.002(2)
C18 0.030(3) 0.021(3) 0.028(3) -0.006(2) 0.003(2) 0.000(2)
C57 0.024(3) 0.022(3) 0.027(3) -0.002(2) 0.003(2) -0.001(2)
C15 0.034(3) 0.029(3) 0.042(3) -0.011(3) 0.020(3) -0.010(2)
C45 0.027(3) 0.021(3) 0.032(3) -0.003(2) 0.008(2) 0.004(2)
O7 0.046(3) 0.074(4) 0.079(4) 0.035(3) 0.006(3) -0.006(3)
C12 0.023(3) 0.027(3) 0.028(3) -0.004(2) 0.008(2) 0.000(2)
C41 0.027(3) 0.033(3) 0.028(3) 0.002(2) 0.005(2) 0.004(2)
C27 0.026(3) 0.025(3) 0.025(3) -0.002(2) -0.001(2) -0.001(2)
C55 0.026(3) 0.027(3) 0.028(3) -0.001(2) 0.004(2) -0.007(2)
C46 0.040(3) 0.029(3) 0.041(3) -0.003(3) 0.001(3) 0.008(3)
C49 0.029(3) 0.027(3) 0.031(3) -0.008(2) 0.002(2) 0.002(2)
C5 0.021(3) 0.029(3) 0.027(3) -0.004(2) 0.010(2) 0.000(2)
O5 0.039(3) 0.082(5) 0.185(8) -0.069(5) -0.009(4) 0.012(3)
C33 0.022(3) 0.035(3) 0.035(3) 0.002(3) 0.009(2) -0.003(2)
C22 0.035(3) 0.023(3) 0.029(3) -0.004(2) 0.004(2) -0.007(2)
C21 0.045(4) 0.027(3) 0.036(3) -0.011(3) -0.004(3) -0.008(3)
C42 0.032(3) 0.044(4) 0.027(3) -0.008(3) 0.007(2) -0.002(3)
C26 0.033(3) 0.035(3) 0.024(3) 0.000(2) -0.003(2) 0.000(2)
C37 0.050(4) 0.026(3) 0.031(3) -0.003(2) -0.008(3) 0.001(3)
C25 0.030(3) 0.033(3) 0.030(3) 0.008(2) 0.002(2) 0.003(2)
C43 0.037(3) 0.028(3) 0.038(3) -0.011(3) 0.007(3) -0.006(2)
C14 0.036(3) 0.039(3) 0.045(4) -0.010(3) 0.025(3) -0.014(3)
C19 0.035(3) 0.037(3) 0.021(3) 0.000(2) 0.001(2) 0.001(3)
C52 0.045(4) 0.023(3) 0.054(4) 0.006(3) -0.012(3) -0.011(3)
C13 0.026(3) 0.034(3) 0.033(3) -0.007(3) 0.014(2) 0.002(2)
C29 0.033(3) 0.035(3) 0.033(3) -0.006(3) 0.006(2) -0.015(3)
C20 0.041(3) 0.038(3) 0.030(3) -0.012(3) -0.002(3) -0.006(3)
C54 0.036(3) 0.043(4) 0.033(3) 0.010(3) -0.007(3) -0.011(3)
C47 0.042(4) 0.047(4) 0.038(4) 0.002(3) -0.007(3) 0.015(3)
C53 0.046(4) 0.036(3) 0.048(4) 0.019(3) -0.009(3) -0.007(3)
C35 0.032(3) 0.032(3) 0.037(3) -0.008(3) -0.006(3) 0.009(2)
C36 0.051(4) 0.028(3) 0.033(3) -0.005(3) -0.014(3) 0.015(3)
C31 0.051(4) 0.024(3) 0.063(5) 0.000(3) 0.027(3) -0.010(3)
C30 0.052(4) 0.033(3) 0.050(4) -0.008(3) 0.017(3) -0.021(3)
C48 0.040(3) 0.047(4) 0.035(3) -0.011(3) -0.004(3) 0.008(3)
C32 0.034(3) 0.037(3) 0.049(4) 0.016(3) 0.019(3) 0.000(3)
O9 0.095(5) 0.075(5) 0.204(9) -0.060(5) 0.081(6) -0.021(4)
O8 0.101(6) 0.329(15) 0.087(6) 0.115(8) -0.036(5) -0.091(8)
O4 0.144(4) 0.145(4) 0.145(4) -0.0027(10) 0.0045(10) 0.0019(10)
O3 0.210(6) 0.210(6) 0.211(6) 0.0016(10) 0.0112(11) 0.0000(10)
C61 0.154(12) 0.164(12) 0.126(10) 0.085(10) 0.103(9) 0.109(10)

loop_
_atom_type_symbol
_atom_type_description
_atom_type_scat_dispersion_real
_atom_type_scat_dispersion_imag
_atom_type_scat_source
C C 0.0033 0.0016 'International Tables Vol C Tables 4.2.6.8 and 6.1.1.4'
H H 0.0000 0.0000 'International Tables Vol C Tables 4.2.6.8 and 6.1.1.4'
Cl Cl 0.1484 0.1585 'International Tables Vol C Tables 4.2.6.8 and 6.1.1.4'
N N 0.0061 0.0033 'International Tables Vol C Tables 4.2.6.8 and 6.1.1.4'
O O 0.0106 0.0060 'International Tables Vol C Tables 4.2.6.8 and 6.1.1.4'
Ru Ru -1.2594 0.8363 'International Tables Vol C Tables 4.2.6.8 and 6.1.1.4'

loop_
_geom_angle_atom_site_label_1
_geom_angle_atom_site_label_2
_geom_angle_atom_site_label_3
_geom_angle
N14 Ru2 N9 102.15(17)
N14 Ru2 N12 76.39(17)
N9 Ru2 N12 174.72(16)
N14 Ru2 N2 98.79(16)
N9 Ru2 N2 92.50(16)
N12 Ru2 N2 82.76(16)
N14 Ru2 N11 84.79(16)
N9 Ru2 N11 76.07(16)
N12 Ru2 N11 108.69(16)
N2 Ru2 N11 168.54(16)
N14 Ru2 O2 167.74(16)
N9 Ru2 O2 86.18(15)
N12 Ru2 O2 96.10(15)
N2 Ru2 O2 89.72(14)
N11 Ru2 O2 88.57(14)
N5 Ru1 N8 85.56(16)
N5 Ru1 N3 76.74(16)
N8 Ru1 N3 102.05(17)
N5 Ru1 N6 97.65(17)
N8 Ru1 N6 76.14(17)
N3 Ru1 N6 174.28(17)
N5 Ru1 O1 165.63(15)
N8 Ru1 O1 83.03(15)
N3 Ru1 O1 97.11(15)
N6 Ru1 O1 88.09(16)
N5 Ru1 N1 102.87(15)
N8 Ru1 N1 169.45(16)
N3 Ru1 N1 86.23(16)
N6 Ru1 N1 96.23(16)
O1 Ru1 N1 89.51(14)
O5 Cl1 O4 107.4(6)
O5 Cl1 O6 114.3(3)
O4 Cl1 O6 108.0(5)
O5 Cl1 O3 109.7(7)
O4 Cl1 O3 111.7(8)
O6 Cl1 O3 105.8(7)
O8 Cl2 O10 111.4(6)
O8 Cl2 O7 112.6(4)
O10 Cl2 O7 107.7(4)
O8 Cl2 O9 108.7(7)
O10 Cl2 O9 105.8(4)
O7 Cl2 O9 110.5(4)
C10 O1 Ru1 128.5(3)
C2 O2 Ru2 126.6(3)
C1 N1 C8 105.8(4)
C1 N1 Ru1 124.7(3)
C8 N1 Ru1 128.9(3)
N10 N11 C17 113.0(4)
N10 N11 Ru2 119.0(3)
C17 N11 Ru2 127.6(3)
C9 N2 C16 107.2(4)
C9 N2 Ru2 124.4(3)
C16 N2 Ru2 128.3(3)
C27 N9 C23 118.3(4)
C27 N9 Ru2 127.7(4)
C23 N9 Ru2 114.0(3)
N4 N5 C50 113.2(4)
N4 N5 Ru1 120.5(3)
C50 N5 Ru1 125.0(3)
C38 N12 C34 117.8(5)
C38 N12 Ru2 129.1(4)
C34 N12 Ru2 111.9(3)
C60 N3 C56 117.7(4)
C60 N3 Ru1 128.8(3)
C56 N3 Ru1 113.3(3)
C49 N6 C45 117.5(5)
C49 N6 Ru1 129.1(4)
C45 N6 Ru1 113.3(4)
N7 N8 C39 114.1(4)
N7 N8 Ru1 120.5(3)
C39 N8 Ru1 125.4(3)
N5 N4 C56 111.5(4)
N13 N14 C28 112.5(4)
N13 N14 Ru2 121.2(3)
C28 N14 Ru2 124.9(3)
N11 N10 C23 113.0(4)
N8 N7 C45 112.1(4)
N1 C1 C9 126.3(4)
N1 C1 C2 110.1(4)
C9 C1 C2 123.4(4)
N14 N13 C34 111.6(4)
N2 C9 C1 126.8(4)
N2 C9 C10 109.0(4)
C1 C9 C10 124.1(4)
C4 C3 C8 121.5(4)
C4 C3 C2 132.5(5)
C8 C3 C2 106.1(4)
C7 C8 N1 129.2(5)
C7 C8 C3 118.9(4)
N1 C8 C3 112.0(4)
O1 C10 C11 127.0(4)
O1 C10 C9 126.5(4)
C11 C10 C9 106.5(4)
C12 C11 C16 121.2(5)
C12 C11 C10 132.7(5)
C16 C11 C10 106.2(4)
N3 C56 C57 122.7(5)
N3 C56 N4 117.0(4)
C57 C56 N4 120.3(5)
O2 C2 C3 127.3(4)
O2 C2 C1 126.8(4)
C3 C2 C1 105.9(4)
C6 C7 C8 118.9(5)
C6 C7 H7 120.5
C8 C7 H7 120.5
C15 C16 N2 129.5(5)
C15 C16 C11 119.4(5)
N2 C16 C11 111.1(4)
C40 C39 C44 122.3(5)
C40 C39 N8 117.6(5)
C44 C39 N8 120.0(5)
N9 C23 C24 122.8(5)
N9 C23 N10 117.9(4)
C24 C23 N10 119.3(5)
C55 C50 C51 121.2(5)
C55 C50 N5 118.9(4)
C51 C50 N5 119.9(5)
C41 C40 C39 118.6(5)
C41 C40 H40 120.7
C39 C40 H40 120.7
C5 C4 C3 118.8(5)
C5 C4 H4 120.6
C3 C4 H4 120.6
C33 C28 C29 121.3(5)
C33 C28 N14 120.4(5)
C29 C28 N14 118.3(5)
C18 C17 C22 120.6(5)
C18 C17 N11 118.5(4)
C22 C17 N11 120.9(5)
C23 C24 C25 118.1(5)
C23 C24 H24 120.9
C25 C24 H24 120.9
C52 C51 C50 118.7(5)
C52 C51 H51 120.7
C50 C51 H51 120.7
C39 C44 C43 117.9(5)
C39 C44 H44 121.1
C43 C44 H44 121.1
C60 C59 C58 119.9(5)
C60 C59 H59 120.1
C58 C59 H59 120.1
N3 C60 C59 122.3(5)
N3 C60 H60 118.8
C59 C60 H60 118.8
C57 C58 C59 118.7(5)
C57 C58 H58 120.7
C59 C58 H58 120.7
N12 C38 C37 122.0(6)
N12 C38 H38 119.0
C37 C38 H38 119.0
C7 C6 C5 122.0(5)
C7 C6 H6 119.0
C5 C6 H6 119.0
N12 C34 N13 116.5(4)
N12 C34 C35 122.0(5)
N13 C34 C35 121.5(5)
C17 C18 C19 119.3(5)
C17 C18 H18 120.3
C19 C18 H18 120.3
C58 C57 C56 118.8(5)
C58 C57 H57 120.6
C56 C57 H57 120.6
C14 C15 C16 118.0(5)
C14 C15 H15 121.0
C16 C15 H15 121.0
N6 C45 C46 123.4(5)
N6 C45 N7 117.6(5)
C46 C45 N7 119.1(5)
C13 C12 C11 118.6(5)
C13 C12 H12 120.7
C11 C12 H12 120.7
C40 C41 C42 120.1(5)
C40 C41 H41 119.9
C42 C41 H41 119.9
N9 C27 C26 121.8(5)
N9 C27 H27 119.1
C26 C27 H27 119.1
C50 C55 C54 119.4(5)
C50 C55 H55 120.3
C54 C55 H55 120.3
C45 C46 C47 118.4(6)
C45 C46 H46 120.8
C47 C46 H46 120.8
N6 C49 C48 121.6(5)
N6 C49 H49 119.2
C48 C49 H49 119.2
C4 C5 C6 119.9(5)
C4 C5 H5 120.1
C6 C5 H5 120.1
C28 C33 C32 118.1(6)
C28 C33 H33 121.0
C32 C33 H33 121.0
C21 C22 C17 118.7(5)
C21 C22 H22 120.6
C17 C22 H22 120.6
C22 C21 C20 121.2(5)
C22 C21 H21 119.4
C20 C21 H21 119.4
C43 C42 C41 120.3(5)
C43 C42 H42 119.9
C41 C42 H42 119.9
C25 C26 C27 119.7(5)
C25 C26 H26 120.1
C27 C26 H26 120.1
C38 C37 C36 119.7(6)
C38 C37 H37 120.2
C36 C37 H37 120.2
C26 C25 C24 119.1(5)
C26 C25 H25 120.4
C24 C25 H25 120.4
C42 C43 C44 120.9(5)
C42 C43 H43 119.6
C44 C43 H43 119.6
C13 C14 C15 122.5(5)
C13 C14 H14 118.7
C15 C14 H14 118.7
C20 C19 C18 120.2(6)
C20 C19 H19 119.9
C18 C19 H19 119.9
C53 C52 C51 120.7(6)
C53 C52 H52 119.6
C51 C52 H52 119.6
C12 C13 C14 120.1(5)
C12 C13 H13 119.9
C14 C13 H13 119.9
C30 C29 C28 119.2(6)
C30 C29 H29 120.4
C28 C29 H29 120.4
C21 C20 C19 119.9(5)
C21 C20 H20 120.1
C19 C20 H20 120.1
C55 C54 C53 119.9(6)
C55 C54 H54 120.1
C53 C54 H54 120.1
C48 C47 C46 118.1(6)
C48 C47 H47 120.9
C46 C47 H47 120.9
C52 C53 C54 120.1(6)
C52 C53 H53 119.9
C54 C53 H53 119.9
C36 C35 C34 119.3(6)
C36 C35 H35 120.3
C34 C35 H35 120.3
C35 C36 C37 119.1(5)
C35 C36 H36 120.5
C37 C36 H36 120.5
C30 C31 C32 120.9(6)
C30 C31 H31 119.6
C32 C31 H31 119.6
C31 C30 C29 120.3(6)
C31 C30 H30 119.8
C29 C30 H30 119.8
C49 C48 C47 120.9(6)
C49 C48 H48 119.5
C47 C48 H48 119.5
C31 C32 C33 120.2(6)
C31 C32 H32 119.9
C33 C32 H32 119.9
Cl3 C61 Cl4 110.5(6)
Cl3 C61 H61A 109.5
Cl4 C61 H61A 109.5
Cl3 C61 H61B 109.5
Cl4 C61 H61B 109.5
H61A C61 H61B 108.1

loop_
_geom_bond_atom_site_label_1
_geom_bond_atom_site_label_2
_geom_bond_distance
Ru2 N14 1.962(4)
Ru2 N9 2.041(4)
Ru2 N12 2.054(4)
Ru2 N2 2.061(4)
Ru2 N11 2.063(4)
Ru2 O2 2.067(3)
Ru1 N5 1.989(4)
Ru1 N8 2.033(4)
Ru1 N3 2.034(4)
Ru1 N6 2.050(4)
Ru1 O1 2.052(3)
Ru1 N1 2.091(4)
Cl1 O5 1.376(6)
Cl1 O4 1.382(11)
Cl1 O6 1.399(4)
Cl1 O3 1.424(15)
Cl2 O8 1.343(7)
Cl2 O10 1.396(5)
Cl2 O7 1.446(5)
Cl2 O9 1.457(7)
Cl4 C61 2.012(16)
Cl3 C61 1.522(14)
O1 C10 1.266(6)
O2 C2 1.272(6)
N1 C1 1.376(6)
N1 C8 1.401(6)
N11 N10 1.281(6)
N11 C17 1.439(7)
N2 C9 1.367(6)
N2 C16 1.405(6)
N9 C27 1.333(7)
N9 C23 1.358(6)
N5 N4 1.301(6)
N5 C50 1.441(6)
N12 C38 1.346(7)
N12 C34 1.363(7)
N3 C60 1.346(7)
N3 C56 1.368(7)
N6 C49 1.339(7)
N6 C45 1.363(7)
N8 N7 1.280(6)
N8 C39 1.434(7)
N4 C56 1.391(7)
N14 N13 1.302(6)
N14 C28 1.444(7)
N10 C23 1.393(7)
N7 C45 1.404(7)
C1 C9 1.393(6)
C1 C2 1.466(6)
N13 C34 1.387(7)
C9 C10 1.465(7)
C3 C4 1.404(7)
C3 C8 1.412(7)
C3 C2 1.421(7)
C8 C7 1.400(7)
C10 C11 1.422(7)
C11 C12 1.404(7)
C11 C16 1.405(7)
C56 C57 1.383(7)
C7 C6 1.382(7)
C7 H7 0.9500
C16 C15 1.393(7)
C39 C40 1.388(8)
C39 C44 1.388(7)
C23 C24 1.385(7)
C50 C55 1.383(7)
C50 C51 1.397(7)
C40 C41 1.388(8)
C40 H40 0.9500
C4 C5 1.374(7)
C4 H4 0.9500
C28 C33 1.385(8)
C28 C29 1.400(8)
C17 C18 1.386(8)
C17 C22 1.398(7)
C24 C25 1.389(8)
C24 H24 0.9500
C51 C52 1.382(8)
C51 H51 0.9500
C44 C43 1.389(8)
C44 H44 0.9500
C59 C60 1.370(8)
C59 C58 1.396(8)
C59 H59 0.9500
C60 H60 0.9500
C58 C57 1.380(8)
C58 H58 0.9500
C38 C37 1.375(8)
C38 H38 0.9500
C6 C5 1.403(7)
C6 H6 0.9500
C34 C35 1.391(8)
C18 C19 1.389(8)
C18 H18 0.9500
C57 H57 0.9500
C15 C14 1.387(8)
C15 H15 0.9500
C45 C46 1.379(8)
C12 C13 1.369(8)
C12 H12 0.9500
C41 C42 1.388(8)
C41 H41 0.9500
C27 C26 1.392(8)
C27 H27 0.9500
C55 C54 1.384(8)
C55 H55 0.9500
C46 C47 1.384(9)
C46 H46 0.9500
C49 C48 1.374(8)
C49 H49 0.9500
C5 H5 0.9500
C33 C32 1.396(8)
C33 H33 0.9500
C22 C21 1.376(8)
C22 H22 0.9500
C21 C20 1.379(9)
C21 H21 0.9500
C42 C43 1.382(9)
C42 H42 0.9500
C26 C25 1.376(8)
C26 H26 0.9500
C37 C36 1.391(9)
C37 H37 0.9500
C25 H25 0.9500
C43 H43 0.9500
C14 C13 1.385(8)
C14 H14 0.9500
C19 C20 1.382(8)
C19 H19 0.9500
C52 C53 1.380(9)
C52 H52 0.9500
C13 H13 0.9500
C29 C30 1.372(8)
C29 H29 0.9500
C20 H20 0.9500
C54 C53 1.394(9)
C54 H54 0.9500
C47 C48 1.382(9)
C47 H47 0.9500
C53 H53 0.9500
C35 C36 1.354(9)
C35 H35 0.9500
C36 H36 0.9500
C31 C30 1.365(10)
C31 C32 1.386(10)
C31 H31 0.9500
C30 H30 0.9500
C48 H48 0.9500
C32 H32 0.9500
C61 H61A 0.9900
C61 H61B 0.9900

loop_
_geom_torsion_atom_site_label_1
_geom_torsion_atom_site_label_2
_geom_torsion_atom_site_label_3
_geom_torsion_atom_site_label_4
_geom_torsion
N5 Ru1 O1 C10 -155.2(6)
N8 Ru1 O1 C10 167.1(4)
N3 Ru1 O1 C10 -91.5(4)
N6 Ru1 O1 C10 90.9(4)
N1 Ru1 O1 C10 -5.4(4)
N14 Ru2 O2 C2 119.7(7)
N9 Ru2 O2 C2 -107.0(4)
N12 Ru2 O2 C2 68.2(4)
N2 Ru2 O2 C2 -14.5(4)
N11 Ru2 O2 C2 176.9(4)
N5 Ru1 N1 C1 175.9(4)
N8 Ru1 N1 C1 -41.6(11)
N3 Ru1 N1 C1 100.4(4)
N6 Ru1 N1 C1 -84.8(4)
O1 Ru1 N1 C1 3.3(4)
N5 Ru1 N1 C8 6.1(4)
N8 Ru1 N1 C8 148.6(8)
N3 Ru1 N1 C8 -69.4(4)
N6 Ru1 N1 C8 105.4(4)
O1 Ru1 N1 C8 -166.5(4)
N14 Ru2 N11 N10 -101.1(4)
N9 Ru2 N11 N10 2.8(3)
N12 Ru2 N11 N10 -174.8(3)
N2 Ru2 N11 N10 7.7(10)
O2 Ru2 N11 N10 89.2(3)
N14 Ru2 N11 C17 70.6(4)
N9 Ru2 N11 C17 174.5(4)
N12 Ru2 N11 C17 -3.2(4)
N2 Ru2 N11 C17 179.4(6)
O2 Ru2 N11 C17 -99.1(4)
N14 Ru2 N2 C9 -156.7(4)
N9 Ru2 N2 C9 100.6(4)
N12 Ru2 N2 C9 -81.8(4)
N11 Ru2 N2 C9 95.8(8)
O2 Ru2 N2 C9 14.4(4)
N14 Ru2 N2 C16 18.7(4)
N9 Ru2 N2 C16 -84.0(4)
N12 Ru2 N2 C16 93.6(4)
N11 Ru2 N2 C16 -88.8(8)
O2 Ru2 N2 C16 -170.2(4)
N14 Ru2 N9 C27 -99.8(4)
N12 Ru2 N9 C27 -26(2)
N2 Ru2 N9 C27 -0.3(4)
N11 Ru2 N9 C27 178.8(4)
O2 Ru2 N9 C27 89.3(4)
N14 Ru2 N9 C23 79.2(3)
N12 Ru2 N9 C23 152.5(16)
N2 Ru2 N9 C23 178.7(3)
N11 Ru2 N9 C23 -2.3(3)
O2 Ru2 N9 C23 -91.7(3)
N8 Ru1 N5 N4 96.8(4)
N3 Ru1 N5 N4 -6.7(3)
N6 Ru1 N5 N4 172.2(4)
O1 Ru1 N5 N4 59.3(8)
N1 Ru1 N5 N4 -89.6(4)
N8 Ru1 N5 C50 -69.5(4)
N3 Ru1 N5 C50 -173.0(4)
N6 Ru1 N5 C50 5.9(4)
O1 Ru1 N5 C50 -107.0(7)
N1 Ru1 N5 C50 104.1(4)
N14 Ru2 N12 C38 -179.8(5)
N9 Ru2 N12 C38 105.7(17)
N2 Ru2 N12 C38 79.3(4)
N11 Ru2 N12 C38 -100.2(4)
O2 Ru2 N12 C38 -9.6(4)
N14 Ru2 N12 C34 13.0(3)
N9 Ru2 N12 C34 -61.5(18)
N2 Ru2 N12 C34 -87.9(3)
N11 Ru2 N12 C34 92.6(3)
O2 Ru2 N12 C34 -176.8(3)
N5 Ru1 N3 C60 -174.0(4)
N8 Ru1 N3 C60 103.6(4)
N6 Ru1 N3 C60 174.5(15)
O1 Ru1 N3 C60 19.2(4)
N1 Ru1 N3 C60 -69.8(4)
N5 Ru1 N3 C56 1.2(3)
N8 Ru1 N3 C56 -81.3(3)
N6 Ru1 N3 C56 -10.3(18)
O1 Ru1 N3 C56 -165.6(3)
N1 Ru1 N3 C56 105.3(3)
N5 Ru1 N6 C49 97.8(5)
N8 Ru1 N6 C49 -178.7(5)
N3 Ru1 N6 C49 109.1(16)
O1 Ru1 N6 C49 -95.4(5)
N1 Ru1 N6 C49 -6.1(5)
N5 Ru1 N6 C45 -78.1(4)
N8 Ru1 N6 C45 5.4(3)
N3 Ru1 N6 C45 -66.8(17)
O1 Ru1 N6 C45 88.6(4)
N1 Ru1 N6 C45 177.9(4)
N5 Ru1 N8 N7 95.2(4)
N3 Ru1 N8 N7 170.6(4)
N6 Ru1 N8 N7 -3.8(4)
O1 Ru1 N8 N7 -93.6(4)
N1 Ru1 N8 N7 -48.3(10)
N5 Ru1 N8 C39 -85.6(4)
N3 Ru1 N8 C39 -10.2(4)
N6 Ru1 N8 C39 175.4(4)
O1 Ru1 N8 C39 85.6(4)
N1 Ru1 N8 C39 130.9(8)
C50 N5 N4 C56 178.2(4)
Ru1 N5 N4 C56 10.4(5)
N9 Ru2 N14 N13 166.5(4)
N12 Ru2 N14 N13 -8.3(4)
N2 Ru2 N14 N13 72.0(4)
N11 Ru2 N14 N13 -119.0(4)
O2 Ru2 N14 N13 -61.5(9)
N9 Ru2 N14 C28 -28.1(4)
N12 Ru2 N14 C28 157.1(4)
N2 Ru2 N14 C28 -122.6(4)
N11 Ru2 N14 C28 46.5(4)
O2 Ru2 N14 C28 104.0(8)
C17 N11 N10 C23 -175.5(4)
Ru2 N11 N10 C23 -2.6(5)
C39 N8 N7 C45 -177.9(4)
Ru1 N8 N7 C45 1.4(5)
C8 N1 C1 C9 173.0(5)
Ru1 N1 C1 C9 1.2(7)
C8 N1 C1 C2 -2.8(5)
Ru1 N1 C1 C2 -174.5(3)
C28 N14 N13 C34 -165.5(4)
Ru2 N14 N13 C34 1.6(6)
C16 N2 C9 C1 176.3(5)
Ru2 N2 C9 C1 -7.5(7)
C16 N2 C9 C10 0.1(5)
Ru2 N2 C9 C10 176.3(3)
N1 C1 C9 N2 178.6(4)
C2 C1 C9 N2 -6.1(8)
N1 C1 C9 C10 -5.8(8)
C2 C1 C9 C10 169.5(4)
C1 N1 C8 C7 179.8(5)
Ru1 N1 C8 C7 -9.0(8)
C1 N1 C8 C3 1.1(5)
Ru1 N1 C8 C3 172.4(3)
C4 C3 C8 C7 1.3(7)
C2 C3 C8 C7 -177.8(5)
C4 C3 C8 N1 -179.9(4)
C2 C3 C8 N1 1.0(6)
Ru1 O1 C10 C11 -176.8(4)
Ru1 O1 C10 C9 3.1(7)
N2 C9 C10 O1 179.9(5)
C1 C9 C10 O1 3.6(8)
N2 C9 C10 C11 -0.2(5)
C1 C9 C10 C11 -176.5(5)
O1 C10 C11 C12 1.6(9)
C9 C10 C11 C12 -178.4(5)
O1 C10 C11 C16 -179.9(5)
C9 C10 C11 C16 0.2(5)
C60 N3 C56 C57 -0.2(7)
Ru1 N3 C56 C57 -175.9(4)
C60 N3 C56 N4 179.6(4)
Ru1 N3 C56 N4 3.9(5)
N5 N4 C56 N3 -8.9(6)
N5 N4 C56 C57 170.9(4)
Ru2 O2 C2 C3 -174.1(4)
Ru2 O2 C2 C1 7.0(7)
C4 C3 C2 O2 -0.6(9)
C8 C3 C2 O2 178.3(5)
C4 C3 C2 C1 178.5(5)
C8 C3 C2 C1 -2.6(5)
N1 C1 C2 O2 -177.5(4)
C9 C1 C2 O2 6.6(8)
N1 C1 C2 C3 3.4(5)
C9 C1 C2 C3 -172.5(4)
N1 C8 C7 C6 180.0(5)
C3 C8 C7 C6 -1.5(8)
C9 N2 C16 C15 179.9(6)
Ru2 N2 C16 C15 3.9(8)
C9 N2 C16 C11 0.0(6)
Ru2 N2 C16 C11 -176.0(3)
C12 C11 C16 C15 -1.3(8)
C10 C11 C16 C15 179.9(5)
C12 C11 C16 N2 178.6(5)
C10 C11 C16 N2 -0.1(6)
N7 N8 C39 C40 138.2(5)
Ru1 N8 C39 C40 -41.0(6)
N7 N8 C39 C44 -39.9(6)
Ru1 N8 C39 C44 140.9(4)
C27 N9 C23 C24 3.7(7)
Ru2 N9 C23 C24 -175.4(4)
C27 N9 C23 N10 -179.2(4)
Ru2 N9 C23 N10 1.8(5)
N11 N10 C23 N9 0.5(6)
N11 N10 C23 C24 177.8(4)
N4 N5 C50 C55 136.6(5)
Ru1 N5 C50 C55 -56.2(6)
N4 N5 C50 C51 -42.5(6)
Ru1 N5 C50 C51 124.7(4)
C44 C39 C40 C41 1.2(8)
N8 C39 C40 C41 -176.8(4)
C8 C3 C4 C5 -0.4(8)
C2 C3 C4 C5 178.4(5)
N13 N14 C28 C33 -140.8(5)
Ru2 N14 C28 C33 52.6(6)
N13 N14 C28 C29 42.4(6)
Ru2 N14 C28 C29 -124.2(5)
N10 N11 C17 C18 -156.1(4)
Ru2 N11 C17 C18 31.8(6)
N10 N11 C17 C22 23.4(6)
Ru2 N11 C17 C22 -148.7(4)
N9 C23 C24 C25 -2.3(8)
N10 C23 C24 C25 -179.4(5)
C55 C50 C51 C52 2.1(8)
N5 C50 C51 C52 -178.8(5)
C40 C39 C44 C43 0.3(8)
N8 C39 C44 C43 178.2(5)
C56 N3 C60 C59 0.8(7)
Ru1 N3 C60 C59 175.8(4)
C58 C59 C60 N3 -0.9(8)
C60 C59 C58 C57 0.5(8)
C34 N12 C38 C37 2.5(7)
Ru2 N12 C38 C37 -164.0(4)
C8 C7 C6 C5 0.9(8)
C38 N12 C34 N13 174.3(4)
Ru2 N12 C34 N13 -17.0(6)
C38 N12 C34 C35 -3.5(7)
Ru2 N12 C34 C35 165.3(4)
N14 N13 C34 N12 10.6(6)
N14 N13 C34 C35 -171.7(5)
C22 C17 C18 C19 -2.9(8)
N11 C17 C18 C19 176.5(5)
C59 C58 C57 C56 0.1(8)
N3 C56 C57 C58 -0.2(8)
N4 C56 C57 C58 180.0(5)
N2 C16 C15 C14 -176.4(6)
C11 C16 C15 C14 3.5(9)
C49 N6 C45 C46 -2.3(8)
Ru1 N6 C45 C46 174.1(5)
C49 N6 C45 N7 176.8(5)
Ru1 N6 C45 N7 -6.7(6)
N8 N7 C45 N6 3.6(7)
N8 N7 C45 C46 -177.2(5)
C16 C11 C12 C13 -2.0(8)
C10 C11 C12 C13 176.4(5)
C39 C40 C41 C42 -1.7(8)
C23 N9 C27 C26 -1.9(7)
Ru2 N9 C27 C26 177.0(4)
C51 C50 C55 C54 -2.4(8)
N5 C50 C55 C54 178.4(5)
N6 C45 C46 C47 -0.2(9)
N7 C45 C46 C47 -179.4(6)
C45 N6 C49 C48 2.7(8)
Ru1 N6 C49 C48 -173.1(4)
C3 C4 C5 C6 -0.2(8)
C7 C6 C5 C4 0.0(9)
C29 C28 C33 C32 1.1(8)
N14 C28 C33 C32 -175.6(5)
C18 C17 C22 C21 3.0(8)
N11 C17 C22 C21 -176.4(5)
C17 C22 C21 C20 -1.2(9)
C40 C41 C42 C43 0.8(8)
N9 C27 C26 C25 -1.1(8)
N12 C38 C37 C36 0.0(8)
C27 C26 C25 C24 2.5(8)
C23 C24 C25 C26 -0.8(8)
C41 C42 C43 C44 0.8(9)
C39 C44 C43 C42 -1.3(8)
C16 C15 C14 C13 -2.6(10)
C17 C18 C19 C20 1.1(8)
C50 C51 C52 C53 -0.8(10)
C11 C12 C13 C14 2.9(9)
C15 C14 C13 C12 -0.6(10)
C33 C28 C29 C30 -0.4(8)
N14 C28 C29 C30 176.3(5)
C22 C21 C20 C19 -0.5(10)
C18 C19 C20 C21 0.6(9)
C50 C55 C54 C53 1.4(9)
C45 C46 C47 C48 2.3(10)
C51 C52 C53 C54 -0.2(11)
C55 C54 C53 C52 -0.2(10)
N12 C34 C35 C36 1.8(8)
N13 C34 C35 C36 -175.8(5)
C34 C35 C36 C37 0.8(8)
C38 C37 C36 C35 -1.7(9)
C32 C31 C30 C29 2.7(10)
C28 C29 C30 C31 -1.5(9)
N6 C49 C48 C47 -0.6(10)
C46 C47 C48 C49 -2.0(10)
C30 C31 C32 C33 -2.0(9)
C28 C33 C32 C31 0.1(8)

loop_
_platon_squeeze_void_nr
_platon_squeeze_void_average_x
_platon_squeeze_void_average_y
_platon_squeeze_void_average_z
_platon_squeeze_void_volume
_platon_squeeze_void_count_electrons
_platon_squeeze_void_content
1 0.000 0.000 0.000 89 21 ' '
2 0.000 0.500 0.500 89 21 ' '
3 0.490 0.082 0.011 12 1 ' '
4 0.490 0.418 0.511 12 1 ' '
5 0.510 0.582 0.489 12 1 ' '
6 0.510 0.918 0.989 12 1 ' '
